data_4067133
loop_
_publ_author_name
'Schuecker, Raffael'
'Weissensteiner, Walter'
'Mereiter, Kurt'
'Lotz, Matthias'
'Spindler, Felix'

_publ_section_title
;
 Synthesis of Ferrocenyl Diphosphine Ligands: Substitution of \a-Methoxy
 or \a-Dimethylamino Groups by Phosphines. Retention versus Inversion: A
 Stereochemical Study
;
_journal_issue 23
_journal_name_full Organometallics
_journal_page_first 6443
_journal_paper_doi 10.1021/om100843u
_journal_volume 29
_journal_year 2010
_chemical_formula_moiety 'C32 H31 Fe O P'
_chemical_formula_sum 'C32 H31 Fe O P'
_chemical_formula_weight 518.39
_chemical_name_common '1435 rac-(S,R~Fc~)-7'
_chemical_name_systematic
; 
rac-{(S,R~Fc~)-1-Ethyl-2-[\a-methoxy-(diphenylphosphino)phenyl]-ferrocene}
;
_space_group_IT_number 14
_symmetry_cell_setting monoclinic
_symmetry_space_group_name_Hall '-P 2yn'
_symmetry_space_group_name_H-M 'P 1 21/n 1'
_atom_sites_solution_hydrogens geom
_atom_sites_solution_primary direct
_atom_sites_solution_secondary difmap
_audit_creation_method SHELXL-97
_cell_angle_alpha 90.00
_cell_angle_beta 93.500(2)
_cell_angle_gamma 90.00
_cell_formula_units_Z 4
_cell_length_a 8.6582(11)
_cell_length_b 25.464(3)
_cell_length_c 11.6474(15)
_cell_measurement_reflns_used 9262
_cell_measurement_temperature 100(2)
_cell_measurement_theta_max 30.00
_cell_measurement_theta_min 2.37
_cell_volume 2563.1(6)
_computing_cell_refinement 'Bruker SAINT'
_computing_data_collection 'Bruker APEX2'
_computing_data_reduction 'Bruker SAINT, SADABS, XPREP'
_computing_molecular_graphics 'Bruker SHELXTL'
_computing_publication_material 'Bruker SHELXTL'
_computing_structure_refinement 'SHELXL-97 (Sheldrick, 2008)'
_computing_structure_solution 'SHELXS-97 (Sheldrick, 2008)'
_diffrn_ambient_temperature 100(2)
_diffrn_measured_fraction_theta_full 0.999
_diffrn_measured_fraction_theta_max 0.999
_diffrn_measurement_device_type 'Bruker APEX-II CCD'
_diffrn_measurement_method '\f and \w scans'
_diffrn_radiation_monochromator graphite
_diffrn_radiation_source 'fine-focus sealed tube'
_diffrn_radiation_type MoK\a
_diffrn_radiation_wavelength 0.71073
_diffrn_reflns_av_R_equivalents 0.0313
_diffrn_reflns_av_sigmaI/netI 0.0226
_diffrn_reflns_limit_h_max 12
_diffrn_reflns_limit_h_min -12
_diffrn_reflns_limit_k_max 35
_diffrn_reflns_limit_k_min -35
_diffrn_reflns_limit_l_max 16
_diffrn_reflns_limit_l_min -16
_diffrn_reflns_number 37286
_diffrn_reflns_theta_full 30.00
_diffrn_reflns_theta_max 30.00
_diffrn_reflns_theta_min 2.85
_diffrn_standards_decay_% 0
_exptl_absorpt_coefficient_mu 0.674
_exptl_absorpt_correction_T_max 0.74
_exptl_absorpt_correction_T_min 0.60
_exptl_absorpt_correction_type multi-scan
_exptl_absorpt_process_details 'program SADABS'
_exptl_crystal_colour orange
_exptl_crystal_density_diffrn 1.343
_exptl_crystal_density_method 'not measured'
_exptl_crystal_description plate
_exptl_crystal_F_000 1088
_exptl_crystal_size_max 0.32
_exptl_crystal_size_mid 0.30
_exptl_crystal_size_min 0.13
_refine_diff_density_max 0.478
_refine_diff_density_min -0.460
_refine_diff_density_rms 0.057
_refine_ls_extinction_method none
_refine_ls_goodness_of_fit_ref 1.053
_refine_ls_hydrogen_treatment constr
_refine_ls_matrix_type full
_refine_ls_number_parameters 318
_refine_ls_number_reflns 7470
_refine_ls_number_restraints 0
_refine_ls_restrained_S_all 1.053
_refine_ls_R_factor_all 0.0403
_refine_ls_R_factor_gt 0.0330
_refine_ls_shift/su_max 0.002
_refine_ls_shift/su_mean 0.000
_refine_ls_structure_factor_coef Fsqd
_refine_ls_weighting_details 'calc w=1/[\s^2^(Fo^2^)+(0.0337P)^2^+1.6118P] where P=(Fo^2^+2Fc^2^)/3'
_refine_ls_weighting_scheme calc
_refine_ls_wR_factor_gt 0.0774
_refine_ls_wR_factor_ref 0.0809
_reflns_number_gt 6533
_reflns_number_total 7470
_reflns_threshold_expression >2sigma(I)
_cod_data_source_file om100843u_si_001.cif
_cod_data_source_block racSRfc-7
_cod_depositor_comments
;
The following automatic conversions were performed:

'_symmetry_cell_setting' value 'Monoclinic' changed to 'monoclinic'
according to /home/saulius/struct/CIF-dictionaries/cif_core.dic
dictionary named 'cif_core.dic' version 2.4.1 from 2010-06-29.

Automatic conversion script
Id: cif_fix_values 1715 2011-07-08 13:25:40Z adriana 
;
_cod_original_cell_volume 2563.2(6)
_cod_original_sg_symbol_H-M P2(1)/n
_cod_database_code 4067133

loop_
_symmetry_equiv_pos_as_xyz
'x, y, z'
'-x+1/2, y+1/2, -z+1/2'
'-x, -y, -z'
'x-1/2, -y-1/2, z-1/2'

loop_
_atom_site_label
_atom_site_type_symbol
_atom_site_fract_x
_atom_site_fract_y
_atom_site_fract_z
_atom_site_U_iso_or_equiv
_atom_site_adp_type
_atom_site_occupancy
_atom_site_symmetry_multiplicity
_atom_site_calc_flag
_atom_site_refinement_flags
Fe1 Fe 0.67410(2) 0.428847(7) 0.379693(15) 0.01398(5) Uani 1 1 d .
P1 P 0.49335(4) 0.341209(13) 0.80118(3) 0.01529(7) Uani 1 1 d .
O1 O 0.88960(11) 0.36780(4) 0.59320(8) 0.01911(19) Uani 1 1 d .
C1 C 0.62923(14) 0.38670(5) 0.52349(10) 0.0136(2) Uani 1 1 d .
C2 C 0.60480(15) 0.35473(5) 0.42251(11) 0.0153(2) Uani 1 1 d .
C3 C 0.48943(15) 0.38000(5) 0.34939(12) 0.0180(2) Uani 1 1 d .
H3 H 0.4507 0.3676 0.2763 0.022 Uiso 1 1 calc R
C4 C 0.44183(15) 0.42687(5) 0.40407(12) 0.0186(2) Uani 1 1 d .
H4 H 0.3662 0.4510 0.3739 0.022 Uiso 1 1 calc R
C5 C 0.52770(15) 0.43103(5) 0.51186(11) 0.0162(2) Uani 1 1 d .
H5 H 0.5191 0.4584 0.5665 0.019 Uiso 1 1 calc R
C6 C 0.89714(15) 0.45547(6) 0.39737(12) 0.0204(3) Uani 1 1 d .
H6 H 0.9663 0.4520 0.4634 0.024 Uiso 1 1 calc R
C7 C 0.87877(17) 0.41911(6) 0.30523(12) 0.0227(3) Uani 1 1 d .
H7 H 0.9331 0.3869 0.2990 0.027 Uiso 1 1 calc R
C8 C 0.76485(19) 0.43927(7) 0.22376(12) 0.0278(3) Uani 1 1 d .
H8 H 0.7301 0.4230 0.1535 0.033 Uiso 1 1 calc R
C9 C 0.71221(18) 0.48787(6) 0.26561(14) 0.0285(3) Uani 1 1 d .
H9 H 0.6359 0.5098 0.2284 0.034 Uiso 1 1 calc R
C10 C 0.79378(17) 0.49808(6) 0.37342(14) 0.0239(3) Uani 1 1 d .
H10 H 0.7813 0.5280 0.4208 0.029 Uiso 1 1 calc R
C11 C 0.73349(15) 0.37172(5) 0.62620(11) 0.0150(2) Uani 1 1 d .
H11 H 0.7012 0.3361 0.6521 0.018 Uiso 1 1 calc R
C12 C 0.72063(15) 0.40946(5) 0.72676(10) 0.0146(2) Uani 1 1 d .
C13 C 0.61563(15) 0.40049(5) 0.81223(10) 0.0146(2) Uani 1 1 d .
C14 C 0.60807(15) 0.43697(5) 0.90199(11) 0.0175(2) Uani 1 1 d .
H14 H 0.5380 0.4312 0.9604 0.021 Uiso 1 1 calc R
C15 C 0.70176(16) 0.48151(5) 0.90678(12) 0.0196(3) Uani 1 1 d .
H15 H 0.6950 0.5060 0.9678 0.024 Uiso 1 1 calc R
C16 C 0.80511(16) 0.49001(5) 0.82205(12) 0.0202(3) Uani 1 1 d .
H16 H 0.8692 0.5203 0.8250 0.024 Uiso 1 1 calc R
C17 C 0.81457(16) 0.45403(5) 0.73292(11) 0.0184(2) Uani 1 1 d .
H17 H 0.8859 0.4599 0.6754 0.022 Uiso 1 1 calc R
C18 C 0.68238(16) 0.30286(5) 0.40398(12) 0.0189(2) Uani 1 1 d .
H18A H 0.6435 0.2768 0.4584 0.023 Uiso 1 1 calc R
H18B H 0.7951 0.3068 0.4217 0.023 Uiso 1 1 calc R
C19 C 0.6555(2) 0.28196(7) 0.28249(15) 0.0353(4) Uani 1 1 d .
H19A H 0.5445 0.2764 0.2653 0.053 Uiso 1 1 calc R
H19B H 0.7104 0.2486 0.2756 0.053 Uiso 1 1 calc R
H19C H 0.6943 0.3074 0.2280 0.053 Uiso 1 1 calc R
C20 C 0.97672(19) 0.33226(7) 0.66605(13) 0.0292(3) Uani 1 1 d .
H20A H 0.9683 0.3425 0.7465 0.044 Uiso 1 1 calc R
H20B H 1.0856 0.3333 0.6475 0.044 Uiso 1 1 calc R
H20C H 0.9362 0.2966 0.6543 0.044 Uiso 1 1 calc R
C21 C 0.35444(15) 0.35272(5) 0.91143(11) 0.0166(2) Uani 1 1 d .
C22 C 0.23329(17) 0.38783(6) 0.88453(13) 0.0216(3) Uani 1 1 d .
H22 H 0.2293 0.4059 0.8130 0.026 Uiso 1 1 calc R
C23 C 0.11896(18) 0.39670(6) 0.96066(14) 0.0271(3) Uani 1 1 d .
H23 H 0.0387 0.4213 0.9421 0.032 Uiso 1 1 calc R
C24 C 0.12240(18) 0.36953(6) 1.06416(14) 0.0274(3) Uani 1 1 d .
H24 H 0.0441 0.3753 1.1164 0.033 Uiso 1 1 calc R
C25 C 0.23999(18) 0.33396(6) 1.09112(12) 0.0253(3) Uani 1 1 d .
H25 H 0.2412 0.3150 1.1615 0.030 Uiso 1 1 calc R
C26 C 0.35658(16) 0.32575(6) 1.01579(12) 0.0202(3) Uani 1 1 d .
H26 H 0.4378 0.3017 1.0355 0.024 Uiso 1 1 calc R
C27 C 0.62225(15) 0.29239(5) 0.87247(11) 0.0167(2) Uani 1 1 d .
C28 C 0.74729(16) 0.30486(6) 0.94912(12) 0.0208(3) Uani 1 1 d .
H28 H 0.7745 0.3406 0.9625 0.025 Uiso 1 1 calc R
C29 C 0.83213(17) 0.26537(6) 1.00589(13) 0.0232(3) Uani 1 1 d .
H29 H 0.9173 0.2743 1.0575 0.028 Uiso 1 1 calc R
C30 C 0.79347(17) 0.21302(6) 0.98785(13) 0.0233(3) Uani 1 1 d .
H30 H 0.8500 0.1862 1.0286 0.028 Uiso 1 1 calc R
C31 C 0.67199(17) 0.20002(6) 0.91000(13) 0.0239(3) Uani 1 1 d .
H31 H 0.6464 0.1642 0.8962 0.029 Uiso 1 1 calc R
C32 C 0.58749(16) 0.23940(5) 0.85202(12) 0.0199(3) Uani 1 1 d .
H32 H 0.5053 0.2302 0.7980 0.024 Uiso 1 1 calc R

loop_
_atom_site_aniso_label
_atom_site_aniso_U_11
_atom_site_aniso_U_22
_atom_site_aniso_U_33
_atom_site_aniso_U_23
_atom_site_aniso_U_13
_atom_site_aniso_U_12
Fe1 0.01414(9) 0.01503(9) 0.01263(9) 0.00182(6) -0.00027(6) -0.00089(6)
P1 0.01606(15) 0.01761(15) 0.01220(14) -0.00030(11) 0.00089(11) -0.00218(12)
O1 0.0160(4) 0.0263(5) 0.0151(4) 0.0018(4) 0.0013(3) 0.0071(4)
C1 0.0136(5) 0.0149(5) 0.0128(5) 0.0013(4) 0.0033(4) -0.0009(4)
C2 0.0151(5) 0.0151(5) 0.0158(5) -0.0010(4) 0.0010(4) -0.0018(4)
C3 0.0160(6) 0.0186(6) 0.0191(6) -0.0011(5) -0.0027(5) -0.0021(5)
C4 0.0143(6) 0.0188(6) 0.0222(6) 0.0021(5) -0.0017(5) 0.0006(5)
C5 0.0151(5) 0.0159(6) 0.0178(6) -0.0004(4) 0.0024(4) 0.0008(4)
C6 0.0153(6) 0.0268(7) 0.0190(6) 0.0040(5) 0.0017(5) -0.0040(5)
C7 0.0224(7) 0.0274(7) 0.0192(6) 0.0034(5) 0.0089(5) -0.0002(5)
C8 0.0315(8) 0.0381(8) 0.0141(6) 0.0068(6) 0.0028(5) -0.0076(6)
C9 0.0240(7) 0.0302(8) 0.0309(8) 0.0179(6) -0.0013(6) -0.0037(6)
C10 0.0204(7) 0.0196(6) 0.0320(8) 0.0033(5) 0.0043(6) -0.0047(5)
C11 0.0169(6) 0.0154(5) 0.0129(5) 0.0012(4) 0.0022(4) 0.0012(4)
C12 0.0169(6) 0.0158(5) 0.0110(5) 0.0016(4) 0.0012(4) 0.0017(4)
C13 0.0156(5) 0.0158(5) 0.0123(5) 0.0005(4) 0.0002(4) -0.0008(4)
C14 0.0184(6) 0.0209(6) 0.0132(5) -0.0008(5) 0.0022(4) -0.0003(5)
C15 0.0226(6) 0.0191(6) 0.0171(6) -0.0035(5) 0.0005(5) -0.0003(5)
C16 0.0220(6) 0.0172(6) 0.0211(6) 0.0000(5) 0.0008(5) -0.0037(5)
C17 0.0201(6) 0.0186(6) 0.0166(6) 0.0027(5) 0.0036(5) -0.0018(5)
C18 0.0205(6) 0.0155(6) 0.0207(6) -0.0024(5) 0.0008(5) 0.0010(5)
C19 0.0409(9) 0.0301(8) 0.0333(8) -0.0180(7) -0.0103(7) 0.0102(7)
C20 0.0282(8) 0.0388(9) 0.0197(7) 0.0005(6) -0.0044(6) 0.0160(6)
C21 0.0149(6) 0.0187(6) 0.0163(6) -0.0017(5) 0.0013(4) -0.0041(5)
C22 0.0190(6) 0.0211(6) 0.0246(7) 0.0018(5) 0.0010(5) -0.0011(5)
C23 0.0194(7) 0.0253(7) 0.0366(8) -0.0056(6) 0.0032(6) 0.0014(5)
C24 0.0202(7) 0.0346(8) 0.0282(7) -0.0127(6) 0.0086(6) -0.0061(6)
C25 0.0241(7) 0.0362(8) 0.0160(6) -0.0028(6) 0.0044(5) -0.0076(6)
C26 0.0189(6) 0.0256(7) 0.0161(6) 0.0005(5) 0.0014(5) -0.0027(5)
C27 0.0165(6) 0.0196(6) 0.0144(5) 0.0006(4) 0.0041(4) -0.0003(5)
C28 0.0205(6) 0.0215(6) 0.0204(6) -0.0008(5) 0.0000(5) -0.0010(5)
C29 0.0187(6) 0.0297(7) 0.0211(6) -0.0001(5) 0.0002(5) 0.0025(5)
C30 0.0211(6) 0.0252(7) 0.0243(7) 0.0045(5) 0.0065(5) 0.0063(5)
C31 0.0251(7) 0.0192(6) 0.0281(7) 0.0010(5) 0.0066(6) 0.0016(5)
C32 0.0192(6) 0.0207(6) 0.0202(6) -0.0019(5) 0.0031(5) -0.0014(5)

loop_
_atom_type_symbol
_atom_type_description
_atom_type_scat_dispersion_real
_atom_type_scat_dispersion_imag
_atom_type_scat_source
C C 0.0033 0.0016 'International Tables Vol C Tables 4.2.6.8 and 6.1.1.4'
H H 0.0000 0.0000 'International Tables Vol C Tables 4.2.6.8 and 6.1.1.4'
O O 0.0106 0.0060 'International Tables Vol C Tables 4.2.6.8 and 6.1.1.4'
P P 0.1023 0.0942 'International Tables Vol C Tables 4.2.6.8 and 6.1.1.4'
Fe Fe 0.3463 0.8444 'International Tables Vol C Tables 4.2.6.8 and 6.1.1.4'

loop_
_geom_angle_atom_site_label_1
_geom_angle_atom_site_label_2
_geom_angle_atom_site_label_3
_geom_angle
C7 Fe1 C3 123.08(6)
C7 Fe1 C8 40.85(6)
C3 Fe1 C8 105.41(6)
C7 Fe1 C6 40.70(6)
C3 Fe1 C6 160.92(6)
C8 Fe1 C6 68.52(6)
C7 Fe1 C9 68.51(6)
C3 Fe1 C9 119.44(6)
C8 Fe1 C9 40.55(7)
C6 Fe1 C9 68.48(6)
C7 Fe1 C1 119.92(5)
C3 Fe1 C1 68.64(5)
C8 Fe1 C1 154.12(6)
C6 Fe1 C1 108.47(5)
C9 Fe1 C1 164.35(6)
C7 Fe1 C10 68.54(6)
C3 Fe1 C10 155.74(6)
C8 Fe1 C10 68.48(7)
C6 Fe1 C10 40.69(6)
C9 Fe1 C10 40.78(6)
C1 Fe1 C10 127.03(6)
C7 Fe1 C4 160.69(6)
C3 Fe1 C4 40.81(5)
C8 Fe1 C4 124.15(6)
C6 Fe1 C4 157.38(6)
C9 Fe1 C4 107.86(6)
C1 Fe1 C4 68.69(5)
C10 Fe1 C4 121.95(6)
C7 Fe1 C2 105.47(6)
C3 Fe1 C2 40.80(5)
C8 Fe1 C2 118.07(6)
C6 Fe1 C2 124.68(5)
C9 Fe1 C2 153.50(6)
C1 Fe1 C2 41.01(5)
C10 Fe1 C2 163.07(6)
C4 Fe1 C2 68.87(5)
C7 Fe1 C5 156.36(6)
C3 Fe1 C5 68.47(5)
C8 Fe1 C5 162.33(6)
C6 Fe1 C5 122.53(5)
C9 Fe1 C5 126.74(6)
C1 Fe1 C5 40.89(5)
C10 Fe1 C5 109.89(6)
C4 Fe1 C5 40.60(5)
C2 Fe1 C5 68.87(5)
C27 P1 C21 101.42(6)
C27 P1 C13 101.09(6)
C21 P1 C13 102.62(6)
C20 O1 C11 111.02(11)
C5 C1 C2 108.10(11)
C5 C1 C11 127.64(11)
C2 C1 C11 124.01(11)
C5 C1 Fe1 69.84(7)
C2 C1 Fe1 69.68(7)
C11 C1 Fe1 130.52(9)
C3 C2 C1 107.24(11)
C3 C2 C18 127.84(12)
C1 C2 C18 124.84(11)
C3 C2 Fe1 69.16(7)
C1 C2 Fe1 69.31(7)
C18 C2 Fe1 129.32(9)
C4 C3 C2 108.78(11)
C4 C3 Fe1 69.94(8)
C2 C3 Fe1 70.04(7)
C4 C3 H3 125.6
C2 C3 H3 125.6
Fe1 C3 H3 126.0
C5 C4 C3 107.86(11)
C5 C4 Fe1 69.89(7)
C3 C4 Fe1 69.25(8)
C5 C4 H4 126.1
C3 C4 H4 126.1
Fe1 C4 H4 126.4
C4 C5 C1 108.01(11)
C4 C5 Fe1 69.51(8)
C1 C5 Fe1 69.28(7)
C4 C5 H5 126.0
C1 C5 H5 126.0
Fe1 C5 H5 126.8
C7 C6 C10 108.00(13)
C7 C6 Fe1 69.27(8)
C10 C6 Fe1 69.78(8)
C7 C6 H6 126.0
C10 C6 H6 126.0
Fe1 C6 H6 126.5
C6 C7 C8 108.08(13)
C6 C7 Fe1 70.03(8)
C8 C7 Fe1 69.75(9)
C6 C7 H7 126.0
C8 C7 H7 126.0
Fe1 C7 H7 125.8
C9 C8 C7 108.09(13)
C9 C8 Fe1 69.97(9)
C7 C8 Fe1 69.40(8)
C9 C8 H8 126.0
C7 C8 H8 126.0
Fe1 C8 H8 126.3
C8 C9 C10 108.05(13)
C8 C9 Fe1 69.48(8)
C10 C9 Fe1 69.70(8)
C8 C9 H9 126.0
C10 C9 H9 126.0
Fe1 C9 H9 126.4
C6 C10 C9 107.77(14)
C6 C10 Fe1 69.53(8)
C9 C10 Fe1 69.53(8)
C6 C10 H10 126.1
C9 C10 H10 126.1
Fe1 C10 H10 126.4
O1 C11 C1 109.58(10)
O1 C11 C12 111.39(10)
C1 C11 C12 112.52(10)
O1 C11 H11 107.7
C1 C11 H11 107.7
C12 C11 H11 107.7
C17 C12 C13 119.69(12)
C17 C12 C11 118.85(11)
C13 C12 C11 121.46(11)
C14 C13 C12 118.77(12)
C14 C13 P1 122.77(10)
C12 C13 P1 118.46(9)
C15 C14 C13 121.00(12)
C15 C14 H14 119.5
C13 C14 H14 119.5
C16 C15 C14 119.81(12)
C16 C15 H15 120.1
C14 C15 H15 120.1
C15 C16 C17 119.84(13)
C15 C16 H16 120.1
C17 C16 H16 120.1
C16 C17 C12 120.89(12)
C16 C17 H17 119.6
C12 C17 H17 119.6
C2 C18 C19 113.45(12)
C2 C18 H18A 108.9
C19 C18 H18A 108.9
C2 C18 H18B 108.9
C19 C18 H18B 108.9
H18A C18 H18B 107.7
C18 C19 H19A 109.5
C18 C19 H19B 109.5
H19A C19 H19B 109.5
C18 C19 H19C 109.5
H19A C19 H19C 109.5
H19B C19 H19C 109.5
O1 C20 H20A 109.5
O1 C20 H20B 109.5
H20A C20 H20B 109.5
O1 C20 H20C 109.5
H20A C20 H20C 109.5
H20B C20 H20C 109.5
C26 C21 C22 118.66(13)
C26 C21 P1 123.81(11)
C22 C21 P1 117.36(10)
C23 C22 C21 121.02(14)
C23 C22 H22 119.5
C21 C22 H22 119.5
C22 C23 C24 119.70(14)
C22 C23 H23 120.2
C24 C23 H23 120.2
C25 C24 C23 119.96(14)
C25 C24 H24 120.0
C23 C24 H24 120.0
C24 C25 C26 120.43(14)
C24 C25 H25 119.8
C26 C25 H25 119.8
C25 C26 C21 120.21(14)
C25 C26 H26 119.9
C21 C26 H26 119.9
C28 C27 C32 118.56(13)
C28 C27 P1 124.15(10)
C32 C27 P1 117.23(10)
C29 C28 C27 120.42(13)
C29 C28 H28 119.8
C27 C28 H28 119.8
C30 C29 C28 120.53(14)
C30 C29 H29 119.7
C28 C29 H29 119.7
C31 C30 C29 119.66(13)
C31 C30 H30 120.2
C29 C30 H30 120.2
C30 C31 C32 120.06(14)
C30 C31 H31 120.0
C32 C31 H31 120.0
C31 C32 C27 120.72(13)
C31 C32 H32 119.6
C27 C32 H32 119.6

loop_
_geom_bond_atom_site_label_1
_geom_bond_atom_site_label_2
_geom_bond_distance
Fe1 C7 2.0350(14)
Fe1 C3 2.0395(13)
Fe1 C8 2.0398(15)
Fe1 C6 2.0451(14)
Fe1 C9 2.0462(14)
Fe1 C1 2.0462(12)
Fe1 C10 2.0484(14)
Fe1 C4 2.0488(14)
Fe1 C2 2.0512(13)
Fe1 C5 2.0538(13)
P1 C27 1.8351(14)
P1 C21 1.8357(14)
P1 C13 1.8438(13)
O1 C20 1.4248(17)
O1 C11 1.4310(16)
C1 C5 1.4320(17)
C1 C2 1.4354(17)
C1 C11 1.5033(17)
C2 C3 1.4259(18)
C2 C18 1.5034(18)
C3 C4 1.4255(19)
C3 H3 0.9500
C4 C5 1.4234(18)
C4 H4 0.9500
C5 H5 0.9500
C6 C7 1.419(2)
C6 C10 1.423(2)
C6 H6 0.9500
C7 C8 1.422(2)
C7 H7 0.9500
C8 C9 1.416(2)
C8 H8 0.9500
C9 C10 1.426(2)
C9 H9 0.9500
C10 H10 0.9500
C11 C12 1.5244(17)
C11 H11 1.0000
C12 C17 1.3956(18)
C12 C13 1.4071(17)
C13 C14 1.4031(18)
C14 C15 1.3936(19)
C14 H14 0.9500
C15 C16 1.389(2)
C15 H15 0.9500
C16 C17 1.3908(19)
C16 H16 0.9500
C17 H17 0.9500
C18 C19 1.516(2)
C18 H18A 0.9900
C18 H18B 0.9900
C19 H19A 0.9800
C19 H19B 0.9800
C19 H19C 0.9800
C20 H20A 0.9800
C20 H20B 0.9800
C20 H20C 0.9800
C21 C26 1.3953(18)
C21 C22 1.3992(19)
C22 C23 1.387(2)
C22 H22 0.9500
C23 C24 1.389(2)
C23 H23 0.9500
C24 C25 1.384(2)
C24 H24 0.9500
C25 C26 1.393(2)
C25 H25 0.9500
C26 H26 0.9500
C27 C28 1.3971(19)
C27 C32 1.3997(19)
C28 C29 1.389(2)
C28 H28 0.9500
C29 C30 1.387(2)
C29 H29 0.9500
C30 C31 1.386(2)
C30 H30 0.9500
C31 C32 1.392(2)
C31 H31 0.9500
C32 H32 0.9500

loop_
_geom_torsion_atom_site_label_1
_geom_torsion_atom_site_label_2
_geom_torsion_atom_site_label_3
_geom_torsion_atom_site_label_4
_geom_torsion
C7 Fe1 C1 C5 161.83(8)
C3 Fe1 C1 C5 -81.36(8)
C8 Fe1 C1 C5 -162.59(12)
C6 Fe1 C1 C5 118.72(8)
C9 Fe1 C1 C5 42.7(2)
C10 Fe1 C1 C5 77.26(9)
C4 Fe1 C1 C5 -37.39(7)
C2 Fe1 C1 C5 -119.27(10)
C7 Fe1 C1 C2 -78.90(9)
C3 Fe1 C1 C2 37.91(7)
C8 Fe1 C1 C2 -43.32(16)
C6 Fe1 C1 C2 -122.01(8)
C9 Fe1 C1 C2 162.0(2)
C10 Fe1 C1 C2 -163.47(8)
C4 Fe1 C1 C2 81.88(8)
C5 Fe1 C1 C2 119.27(10)
C7 Fe1 C1 C11 39.01(13)
C3 Fe1 C1 C11 155.82(13)
C8 Fe1 C1 C11 74.59(18)
C6 Fe1 C1 C11 -4.10(13)
C9 Fe1 C1 C11 -80.1(2)
C10 Fe1 C1 C11 -45.56(14)
C4 Fe1 C1 C11 -160.21(13)
C2 Fe1 C1 C11 117.91(14)
C5 Fe1 C1 C11 -122.82(14)
C5 C1 C2 C3 0.50(14)
C11 C1 C2 C3 175.15(11)
Fe1 C1 C2 C3 -58.98(9)
C5 C1 C2 C18 -176.29(12)
C11 C1 C2 C18 -1.6(2)
Fe1 C1 C2 C18 124.22(13)
C5 C1 C2 Fe1 59.49(9)
C11 C1 C2 Fe1 -125.87(12)
C7 Fe1 C2 C3 -123.09(8)
C8 Fe1 C2 C3 -80.98(9)
C6 Fe1 C2 C3 -163.18(8)
C9 Fe1 C2 C3 -50.36(16)
C1 Fe1 C2 C3 118.86(11)
C10 Fe1 C2 C3 170.13(18)
C4 Fe1 C2 C3 37.44(8)
C5 Fe1 C2 C3 81.12(8)
C7 Fe1 C2 C1 118.05(8)
C3 Fe1 C2 C1 -118.86(11)
C8 Fe1 C2 C1 160.16(8)
C6 Fe1 C2 C1 77.96(9)
C9 Fe1 C2 C1 -169.21(12)
C10 Fe1 C2 C1 51.3(2)
C4 Fe1 C2 C1 -81.42(8)
C5 Fe1 C2 C1 -37.74(7)
C7 Fe1 C2 C18 -0.63(13)
C3 Fe1 C2 C18 122.46(15)
C8 Fe1 C2 C18 41.48(14)
C6 Fe1 C2 C18 -40.72(14)
C9 Fe1 C2 C18 72.10(18)
C1 Fe1 C2 C18 -118.68(14)
C10 Fe1 C2 C18 -67.4(2)
C4 Fe1 C2 C18 159.90(13)
C5 Fe1 C2 C18 -156.43(13)
C1 C2 C3 C4 -0.33(15)
C18 C2 C3 C4 176.34(13)
Fe1 C2 C3 C4 -59.41(9)
C1 C2 C3 Fe1 59.08(9)
C18 C2 C3 Fe1 -124.25(14)
C7 Fe1 C3 C4 -165.68(8)
C8 Fe1 C3 C4 -124.87(9)
C6 Fe1 C3 C4 166.53(15)
C9 Fe1 C3 C4 -83.42(10)
C1 Fe1 C3 C4 81.71(8)
C10 Fe1 C3 C4 -53.20(17)
C2 Fe1 C3 C4 119.82(11)
C5 Fe1 C3 C4 37.63(8)
C7 Fe1 C3 C2 74.50(9)
C8 Fe1 C3 C2 115.31(9)
C6 Fe1 C3 C2 46.7(2)
C9 Fe1 C3 C2 156.76(8)
C1 Fe1 C3 C2 -38.11(7)
C10 Fe1 C3 C2 -173.02(13)
C4 Fe1 C3 C2 -119.82(11)
C5 Fe1 C3 C2 -82.19(8)
C2 C3 C4 C5 0.03(15)
Fe1 C3 C4 C5 -59.44(9)
C2 C3 C4 Fe1 59.47(9)
C7 Fe1 C4 C5 158.01(16)
C3 Fe1 C4 C5 119.22(11)
C8 Fe1 C4 C5 -167.89(8)
C6 Fe1 C4 C5 -49.37(17)
C9 Fe1 C4 C5 -126.15(9)
C1 Fe1 C4 C5 37.64(7)
C10 Fe1 C4 C5 -83.60(9)
C2 Fe1 C4 C5 81.79(8)
C7 Fe1 C4 C3 38.8(2)
C8 Fe1 C4 C3 72.89(10)
C6 Fe1 C4 C3 -168.58(13)
C9 Fe1 C4 C3 114.64(9)
C1 Fe1 C4 C3 -81.57(8)
C10 Fe1 C4 C3 157.19(8)
C2 Fe1 C4 C3 -37.43(8)
C5 Fe1 C4 C3 -119.22(11)
C3 C4 C5 C1 0.28(15)
Fe1 C4 C5 C1 -58.75(9)
C3 C4 C5 Fe1 59.03(9)
C2 C1 C5 C4 -0.49(14)
C11 C1 C5 C4 -174.89(12)
Fe1 C1 C5 C4 58.90(9)
C2 C1 C5 Fe1 -59.39(9)
C11 C1 C5 Fe1 126.22(13)
C7 Fe1 C5 C4 -162.01(13)
C3 Fe1 C5 C4 -37.82(8)
C8 Fe1 C5 C4 34.9(2)
C6 Fe1 C5 C4 159.74(8)
C9 Fe1 C5 C4 73.57(10)
C1 Fe1 C5 C4 -119.63(11)
C10 Fe1 C5 C4 116.27(8)
C2 Fe1 C5 C4 -81.77(8)
C7 Fe1 C5 C1 -42.38(17)
C3 Fe1 C5 C1 81.80(8)
C8 Fe1 C5 C1 154.51(18)
C6 Fe1 C5 C1 -80.63(9)
C9 Fe1 C5 C1 -166.80(8)
C10 Fe1 C5 C1 -124.10(8)
C4 Fe1 C5 C1 119.63(11)
C2 Fe1 C5 C1 37.86(7)
C3 Fe1 C6 C7 36.8(2)
C8 Fe1 C6 C7 -37.90(9)
C9 Fe1 C6 C7 -81.63(10)
C1 Fe1 C6 C7 114.71(9)
C10 Fe1 C6 C7 -119.44(12)
C4 Fe1 C6 C7 -166.51(13)
C2 Fe1 C6 C7 72.13(10)
C5 Fe1 C6 C7 157.62(8)
C7 Fe1 C6 C10 119.44(12)
C3 Fe1 C6 C10 156.24(16)
C8 Fe1 C6 C10 81.54(10)
C9 Fe1 C6 C10 37.82(9)
C1 Fe1 C6 C10 -125.84(9)
C4 Fe1 C6 C10 -47.07(18)
C2 Fe1 C6 C10 -168.42(8)
C5 Fe1 C6 C10 -82.93(10)
C10 C6 C7 C8 0.37(16)
Fe1 C6 C7 C8 59.60(10)
C10 C6 C7 Fe1 -59.23(10)
C3 Fe1 C7 C6 -166.48(8)
C8 Fe1 C7 C6 119.08(13)
C9 Fe1 C7 C6 81.56(9)
C1 Fe1 C7 C6 -83.77(9)
C10 Fe1 C7 C6 37.59(8)
C4 Fe1 C7 C6 164.26(15)
C2 Fe1 C7 C6 -125.69(8)
C5 Fe1 C7 C6 -53.17(17)
C3 Fe1 C7 C8 74.44(11)
C6 Fe1 C7 C8 -119.08(13)
C9 Fe1 C7 C8 -37.52(10)
C1 Fe1 C7 C8 157.15(9)
C10 Fe1 C7 C8 -81.49(10)
C4 Fe1 C7 C8 45.2(2)
C2 Fe1 C7 C8 115.23(9)
C5 Fe1 C7 C8 -172.25(13)
C6 C7 C8 C9 -0.29(16)
Fe1 C7 C8 C9 59.49(10)
C6 C7 C8 Fe1 -59.78(10)
C7 Fe1 C8 C9 -119.35(13)
C3 Fe1 C8 C9 117.51(9)
C6 Fe1 C8 C9 -81.58(10)
C1 Fe1 C8 C9 -169.79(11)
C10 Fe1 C8 C9 -37.70(9)
C4 Fe1 C8 C9 77.12(11)
C2 Fe1 C8 C9 159.53(9)
C5 Fe1 C8 C9 50.4(2)
C3 Fe1 C8 C7 -123.14(9)
C6 Fe1 C8 C7 37.76(9)
C9 Fe1 C8 C7 119.35(13)
C1 Fe1 C8 C7 -50.44(17)
C10 Fe1 C8 C7 81.65(10)
C4 Fe1 C8 C7 -163.53(8)
C2 Fe1 C8 C7 -81.12(10)
C5 Fe1 C8 C7 169.74(17)
C7 C8 C9 C10 0.09(17)
Fe1 C8 C9 C10 59.22(10)
C7 C8 C9 Fe1 -59.13(10)
C7 Fe1 C9 C8 37.79(9)
C3 Fe1 C9 C8 -79.04(10)
C6 Fe1 C9 C8 81.69(10)
C1 Fe1 C9 C8 163.33(19)
C10 Fe1 C9 C8 119.42(13)
C4 Fe1 C9 C8 -122.05(9)
C2 Fe1 C9 C8 -43.75(17)
C5 Fe1 C9 C8 -163.03(9)
C7 Fe1 C9 C10 -81.63(10)
C3 Fe1 C9 C10 161.54(9)
C8 Fe1 C9 C10 -119.42(13)
C6 Fe1 C9 C10 -37.74(9)
C1 Fe1 C9 C10 43.9(2)
C4 Fe1 C9 C10 118.53(9)
C2 Fe1 C9 C10 -163.17(11)
C5 Fe1 C9 C10 77.54(11)
C7 C6 C10 C9 -0.31(16)
Fe1 C6 C10 C9 -59.23(10)
C7 C6 C10 Fe1 58.91(10)
C8 C9 C10 C6 0.14(16)
Fe1 C9 C10 C6 59.23(10)
C8 C9 C10 Fe1 -59.09(10)
C7 Fe1 C10 C6 -37.60(8)
C3 Fe1 C10 C6 -161.31(13)
C8 Fe1 C10 C6 -81.66(9)
C9 Fe1 C10 C6 -119.15(13)
C1 Fe1 C10 C6 74.40(10)
C4 Fe1 C10 C6 160.62(8)
C2 Fe1 C10 C6 34.5(2)
C5 Fe1 C10 C6 117.16(9)
C7 Fe1 C10 C9 81.55(10)
C3 Fe1 C10 C9 -42.16(18)
C8 Fe1 C10 C9 37.49(10)
C6 Fe1 C10 C9 119.15(13)
C1 Fe1 C10 C9 -166.45(9)
C4 Fe1 C10 C9 -80.23(11)
C2 Fe1 C10 C9 153.67(18)
C5 Fe1 C10 C9 -123.69(9)
C20 O1 C11 C1 -153.25(11)
C20 O1 C11 C12 81.59(13)
C5 C1 C11 O1 -123.27(13)
C2 C1 C11 O1 63.16(15)
Fe1 C1 C11 O1 -28.30(15)
C5 C1 C11 C12 1.24(18)
C2 C1 C11 C12 -172.33(11)
Fe1 C1 C11 C12 96.21(13)
O1 C11 C12 C17 35.66(16)
C1 C11 C12 C17 -87.84(14)
O1 C11 C12 C13 -144.92(11)
C1 C11 C12 C13 91.58(14)
C17 C12 C13 C14 0.08(18)
C11 C12 C13 C14 -179.33(11)
C17 C12 C13 P1 179.96(10)
C11 C12 C13 P1 0.55(16)
C27 P1 C13 C14 -94.31(12)
C21 P1 C13 C14 10.20(12)
C27 P1 C13 C12 85.81(11)
C21 P1 C13 C12 -169.68(10)
C12 C13 C14 C15 0.35(19)
P1 C13 C14 C15 -179.53(10)
C13 C14 C15 C16 -0.4(2)
C14 C15 C16 C17 0.0(2)
C15 C16 C17 C12 0.4(2)
C13 C12 C17 C16 -0.5(2)
C11 C12 C17 C16 178.95(12)
C3 C2 C18 C19 13.3(2)
C1 C2 C18 C19 -170.58(14)
Fe1 C2 C18 C19 -79.80(16)
C27 P1 C21 C26 -3.23(13)
C13 P1 C21 C26 -107.49(12)
C27 P1 C21 C22 -178.31(11)
C13 P1 C21 C22 77.44(11)
C26 C21 C22 C23 1.4(2)
P1 C21 C22 C23 176.69(11)
C21 C22 C23 C24 -1.5(2)
C22 C23 C24 C25 0.3(2)
C23 C24 C25 C26 1.0(2)
C24 C25 C26 C21 -1.1(2)
C22 C21 C26 C25 -0.1(2)
P1 C21 C26 C25 -175.11(11)
C21 P1 C27 C28 -84.40(12)
C13 P1 C27 C28 21.07(13)
C21 P1 C27 C32 92.57(11)
C13 P1 C27 C32 -161.97(10)
C32 C27 C28 C29 -1.7(2)
P1 C27 C28 C29 175.19(11)
C27 C28 C29 C30 -0.4(2)
C28 C29 C30 C31 1.9(2)
C29 C30 C31 C32 -1.3(2)
C30 C31 C32 C27 -0.9(2)
C28 C27 C32 C31 2.4(2)
P1 C27 C32 C31 -174.78(11)
